data_4517353
loop_
_publ_author_name
'Fan, Rong'
'Sumitani, Ryo'
'Mochida, Tomoyuki'

_publ_section_title
;
 Synthesis and Reactivity of Cyclopentadienyl Ruthenium(II) Complexes with
 Tris(alkylthio)benzenes: Transformation between Dinuclear and
 Sandwich-Type Complexes
;
_journal_name_full 'ACS Omega'
_journal_paper_doi 10.1021/acsomega.9b04272
_journal_year 2020
_chemical_formula_sum 'C20 H29 F6 P Ru S3'
_chemical_formula_weight 611.65
_space_group_crystal_system orthorhombic
_space_group_IT_number 18
_space_group_name_Hall 'P 2 2ab'
_space_group_name_H-M_alt 'P 21 21 2'
_atom_sites_solution_hydrogens geom
_cell_angle_alpha 90
_cell_angle_beta 90
_cell_angle_gamma 90
_cell_formula_units_Z 16
_cell_length_a 21.815(2)
_cell_length_b 40.483(4)
_cell_length_c 10.9637(11)
_cell_measurement_reflns_used 9764
_cell_measurement_temperature 90.(2)
_cell_measurement_theta_max 28.9546
_cell_measurement_theta_min 2.5692
_cell_volume 9682.4(16)
_computing_cell_refinement 'SAINT V8.38A (Bruker AXS Inc., 2017)'
_computing_data_reduction 'SAINT V8.38A (Bruker AXS Inc., 2017)'
_computing_molecular_graphics 'shelXle (C.B. Huebschle, rev 833)'
_computing_structure_refinement 'SHELXL-2016/6 (Sheldrick, 2016)'
_computing_structure_solution 'SHELXT 2014/5 (Sheldrick, 2014)'
_diffrn_ambient_temperature 90.(2)
_diffrn_detector_area_resol_mean 8.3333
_diffrn_measured_fraction_theta_full 0.992
_diffrn_measured_fraction_theta_max 0.992
_diffrn_measurement_device_type 'Bruker APEXII CCD area detector'
_diffrn_measurement_method 'phi an_diffrn_radiation_type'
_diffrn_radiation_monochromator 'Bruker Helios multilayer confocal mirror'
_diffrn_radiation_type MoK\a
_diffrn_radiation_wavelength 0.71073
_diffrn_reflns_av_R_equivalents 0.0209
_diffrn_reflns_av_unetI/netI 0.0245
_diffrn_reflns_limit_h_max 27
_diffrn_reflns_limit_h_min -27
_diffrn_reflns_limit_k_max 51
_diffrn_reflns_limit_k_min -32
_diffrn_reflns_limit_l_max 13
_diffrn_reflns_limit_l_min -13
_diffrn_reflns_number 55521
_diffrn_reflns_theta_full 27.10
_diffrn_reflns_theta_max 27.10
_diffrn_reflns_theta_min 1.06
_exptl_absorpt_coefficient_mu 1.025
_exptl_absorpt_correction_T_max 0.88
_exptl_absorpt_correction_T_min 0.80
_exptl_absorpt_correction_type multi-scan
_exptl_absorpt_process_details
;
SADABS-2016/2 - Bruker AXS area detector scaling and absorption correction
;
_exptl_crystal_colour 'clear light white'
_exptl_crystal_density_diffrn 1.678
_exptl_crystal_density_method 'not measured'
_exptl_crystal_description cube
_exptl_crystal_F_000 4960
_exptl_crystal_size_max 0.172
_exptl_crystal_size_mid 0.152
_exptl_crystal_size_min 0.131
_refine_diff_density_max 1.386
_refine_diff_density_min -0.429
_refine_ls_abs_structure_details
;

Refined as an inversion twin.
;
_refine_ls_abs_structure_Flack 0.484(15)
_refine_ls_extinction_method none
_refine_ls_goodness_of_fit_ref 1.037
_refine_ls_hydrogen_treatment constr
_refine_ls_matrix_type full
_refine_ls_number_parameters 1131
_refine_ls_number_reflns 21021
_refine_ls_number_restraints 120
_refine_ls_restrained_S_all 1.039
_refine_ls_R_factor_all 0.0227
_refine_ls_R_factor_gt 0.0217
_refine_ls_shift/su_max 0.004
_refine_ls_shift/su_mean 0.000
_refine_ls_structure_factor_coef Fsqd
_refine_ls_weighting_details 'w=1/[\s^2^(Fo^2^)+(0.0285P)^2^+4.7029P] where P=(Fo^2^+2Fc^2^)/3'
_refine_ls_weighting_scheme calc
_refine_ls_wR_factor_gt 0.0543
_refine_ls_wR_factor_ref 0.0549
_reflns_number_gt 20367
_reflns_number_total 21021
_reflns_threshold_expression 'I > 2\s(I)'
_cod_data_source_file 1a-PF6.cif
_cod_data_source_block RuSC3_3
_cod_depositor_comments
;
The following automatic conversions were performed:

data item '_exptl_absorpt_correction_type' value 'Multi-Scan' was
changed to 'multi-scan' in accordance with the
/home/data/users/saulius/crontab/automatic-downloads/rss-feeds/ACS/lib/dictionaries/cif_core.dic
dictionary named 'cif_core.dic' version 2.4.2 last updated on
2011-04-26.

Automatic conversion script
Id: cif_fix_values 7556 2019-12-06 15:28:31Z antanas 
;
_cod_original_cell_volume 9682.4(17)
_cod_database_code 4517353

loop_
_space_group_symop_operation_xyz
'x, y, z'
'-x, -y, z'
'-x+1/2, y+1/2, -z'
'x+1/2, -y+1/2, -z'

loop_
_atom_site_type_symbol
_atom_site_label
_atom_site_fract_x
_atom_site_fract_y
_atom_site_fract_z
_atom_site_U_iso_or_equiv
_atom_site_adp_type
_atom_site_calc_flag
_atom_site_refinement_flags_adp
_atom_site_refinement_flags_posn
_atom_site_occupancy
C C1 0.68281(15) 0.34805(9) 0.5226(4) 0.0219(8) Uani d . . 1
H H1 0.701669 0.362254 0.464724 0.026 Uiso calc U R 1
C C2 0.65561(15) 0.31695(9) 0.4973(3) 0.0195(7) Uani d . . 1
H H2 0.653317 0.306605 0.419661 0.023 Uiso calc U R 1
C C3 0.63236(14) 0.30398(8) 0.6087(3) 0.0171(7) Uani d . . 1
H H3 0.611727 0.28348 0.618475 0.02 Uiso calc U R 1
C C4 0.64549(15) 0.32721(9) 0.7035(3) 0.0195(7) Uani d . . 1
H H4 0.635111 0.324996 0.787305 0.023 Uiso calc U R 1
C C5 0.67692(14) 0.35419(8) 0.6492(4) 0.0221(8) Uani d . . 1
H H5 0.691558 0.373194 0.690879 0.026 Uiso calc U R 1
C C6 0.49062(13) 0.35392(8) 0.6334(3) 0.0115(6) Uani d . . 1
H H6 0.471494 0.342123 0.697905 0.014 Uiso calc U R 1
C C7 0.49062(13) 0.34047(7) 0.5130(3) 0.0101(6) Uani d . . 1
C C8 0.52005(13) 0.35789(7) 0.4175(3) 0.0116(6) Uani d . . 1
H H8 0.521398 0.348641 0.337891 0.014 Uiso calc U R 1
C C9 0.54772(14) 0.38926(8) 0.4401(3) 0.0120(6) Uani d . . 1
C C10 0.54937(13) 0.40164(7) 0.5607(3) 0.0106(6) Uani d . . 1
H H10 0.571044 0.421483 0.577446 0.013 Uiso calc U R 1
C C11 0.51894(14) 0.38475(7) 0.6573(3) 0.0112(6) Uani d . . 1
C C12 0.49631(15) 0.28355(8) 0.3694(3) 0.0166(7) Uani d . . 1
H H12A 0.490772 0.295918 0.29232 0.02 Uiso calc U R 1
H H12B 0.540447 0.28357 0.390399 0.02 Uiso calc U R 1
C C13 0.47339(18) 0.24819(8) 0.3547(4) 0.0235(8) Uani d . . 1
H H13A 0.479124 0.236033 0.432204 0.028 Uiso calc U R 1
H H13B 0.429045 0.248415 0.335508 0.028 Uiso calc U R 1
C C14 0.5079(2) 0.23074(9) 0.2534(4) 0.0354(10) Uani d . . 1
H H14A 0.499392 0.24168 0.175517 0.053 Uiso calc U R 1
H H14B 0.494657 0.207637 0.249116 0.053 Uiso calc U R 1
H H14C 0.55201 0.231615 0.270195 0.053 Uiso calc U R 1
C C15 0.49612(15) 0.37315(8) 0.9065(3) 0.0157(7) Uani d . . 1
H H15A 0.452917 0.366932 0.891077 0.019 Uiso calc U R 1
H H15B 0.521927 0.353167 0.897888 0.019 Uiso calc U R 1
C C16 0.50283(16) 0.38755(8) 1.0343(3) 0.0167(7) Uani d . . 1
H H16A 0.546155 0.393927 1.047216 0.02 Uiso calc U R 1
H H16B 0.492554 0.370265 1.094759 0.02 Uiso calc U R 1
C C17 0.46219(16) 0.41762(8) 1.0569(3) 0.0205(7) Uani d . . 1
H H17A 0.475223 0.435782 1.003779 0.031 Uiso calc U R 1
H H17B 0.465801 0.424437 1.142343 0.031 Uiso calc U R 1
H H17C 0.419449 0.411945 1.039037 0.031 Uiso calc U R 1
C C18 0.58102(15) 0.45294(7) 0.3643(3) 0.0137(6) Uani d . . 1
H H18A 0.541781 0.458765 0.404256 0.016 Uiso calc U R 1
H H18B 0.614821 0.456771 0.42286 0.016 Uiso calc U R 1
C C19 0.59034(17) 0.47363(8) 0.2497(3) 0.0179(7) Uani d . . 1
H H19A 0.627763 0.46604 0.206974 0.022 Uiso calc U R 1
H H19B 0.55509 0.470319 0.194113 0.022 Uiso calc U R 1
C C20 0.59644(17) 0.51020(8) 0.2789(3) 0.0210(7) Uani d . . 1
H H20A 0.605392 0.522448 0.2039 0.032 Uiso calc U R 1
H H20B 0.629873 0.513431 0.33741 0.032 Uiso calc U R 1
H H20C 0.558003 0.518275 0.314253 0.032 Uiso calc U R 1
C C21 0.73419(17) 0.43338(10) 1.1514(4) 0.0303(9) Uani d U . 1
H H21 0.743025 0.436759 1.235314 0.036 Uiso calc U R 1
C C22 0.70618(16) 0.40533(9) 1.1009(4) 0.0296(9) Uani d U . 1
H H22 0.692936 0.386448 1.145062 0.036 Uiso calc U R 1
C C23 0.70102(16) 0.40974(11) 0.9754(4) 0.0341(10) Uani d U . 1
H H23 0.683493 0.394451 0.919718 0.041 Uiso calc U R 1
C C24 0.72625(17) 0.44078(11) 0.9450(4) 0.0345(10) Uani d U . 1
H H24 0.728924 0.450005 0.865536 0.041 Uiso calc U R 1
C C25 0.74701(16) 0.45580(9) 1.0554(5) 0.0313(10) Uani d U . 1
H H25 0.765862 0.476851 1.063087 0.038 Uiso calc U R 1
C C26 0.86871(13) 0.40389(7) 0.8809(3) 0.0110(6) Uani d . . 1
H H26 0.867303 0.411224 0.798659 0.013 Uiso calc U R 1
C C27 0.84607(13) 0.37176(7) 0.9116(3) 0.0103(6) Uani d . . 1
C C28 0.84399(14) 0.36177(8) 1.0358(3) 0.0123(6) Uani d . . 1
H H28 0.825306 0.341382 1.057258 0.015 Uiso calc U R 1
C C29 0.86978(14) 0.38218(7) 1.1282(3) 0.0113(6) Uani d . . 1
C C30 0.89209(13) 0.41420(8) 1.0958(3) 0.0112(6) Uani d . . 1
H H30 0.906427 0.428638 1.157826 0.013 Uiso calc U R 1
C C31 0.89316(13) 0.42481(7) 0.9720(3) 0.0110(6) Uani d . . 1
C C32 0.79339(15) 0.30976(7) 0.8612(3) 0.0162(6) Uani d . . 1
H H32A 0.821965 0.301447 0.924255 0.019 Uiso calc U R 1
H H32B 0.753888 0.315152 0.900906 0.019 Uiso calc U R 1
C C33 0.78367(15) 0.28344(8) 0.7628(3) 0.0168(7) Uani d . . 1
H H33A 0.759422 0.292913 0.694933 0.02 Uiso calc U R 1
H H33B 0.823873 0.276435 0.729817 0.02 Uiso calc U R 1
C C34 0.7503(2) 0.25359(8) 0.8149(4) 0.0292(9) Uani d . . 1
H H34A 0.745946 0.2367 0.751391 0.044 Uiso calc U R 1
H H34B 0.709564 0.260302 0.843427 0.044 Uiso calc U R 1
H H34C 0.773783 0.244538 0.883302 0.044 Uiso calc U R 1
C C35 0.82265(15) 0.33780(8) 1.3013(3) 0.0161(7) Uani d . . 1
H H35A 0.781029 0.345146 1.277677 0.019 Uiso calc U R 1
H H35B 0.834226 0.318782 1.249463 0.019 Uiso calc U R 1
C C36 0.82365(15) 0.32781(9) 1.4361(3) 0.0176(7) Uani d . . 1
H H36A 0.816995 0.34775 1.486657 0.021 Uiso calc U R 1
H H36B 0.789228 0.312447 1.451784 0.021 Uiso calc U R 1
C C37 0.88321(16) 0.31134(9) 1.4756(3) 0.0217(7) Uani d . . 1
H H37A 0.889011 0.290857 1.429414 0.033 Uiso calc U R 1
H H37B 0.881298 0.306269 1.562951 0.033 Uiso calc U R 1
H H37C 0.917637 0.326301 1.459962 0.033 Uiso calc U R 1
C C38 0.90034(15) 0.47352(8) 0.7913(3) 0.0150(7) Uani d . . 1
H H38A 0.923816 0.459791 0.732999 0.018 Uiso calc U R 1
H H38B 0.856227 0.468464 0.781213 0.018 Uiso calc U R 1
C C39 0.91200(16) 0.51026(8) 0.7659(3) 0.0160(6) Uani d . . 1
H H39A 0.880734 0.523779 0.808282 0.019 Uiso calc U R 1
H H39B 0.952825 0.516598 0.797717 0.019 Uiso calc U R 1
C C40 0.90922(16) 0.51689(8) 0.6293(3) 0.0183(7) Uani d . . 1
H H40A 0.943178 0.505468 0.588711 0.027 Uiso calc U R 1
H H40B 0.912494 0.540692 0.614456 0.027 Uiso calc U R 1
H H40C 0.870186 0.508755 0.596776 0.027 Uiso calc U R 1
C C41 0.76924(17) 0.56976(11) 0.4017(4) 0.0319(10) Uani d U . 1
H H41 0.761388 0.567759 0.316785 0.038 Uiso calc U R 1
C C42 0.75610(17) 0.54589(9) 0.4923(5) 0.0365(11) Uani d U . 1
H H42 0.737784 0.524895 0.479291 0.044 Uiso calc U R 1
C C43 0.77510(18) 0.55894(12) 0.6050(4) 0.0398(12) Uani d U . 1
H H43 0.771932 0.548216 0.681838 0.048 Uiso calc U R 1
C C44 0.79949(16) 0.59045(12) 0.5845(4) 0.0393(11) Uani d U . 1
H H44 0.815559 0.604838 0.645029 0.047 Uiso calc U R 1
C C45 0.79611(17) 0.59699(9) 0.4608(5) 0.0333(11) Uani d U . 1
H H45 0.809723 0.616664 0.422075 0.04 Uiso calc U R 1
C C46 0.63323(13) 0.59568(7) 0.6746(3) 0.0118(6) Uani d . . 1
H H46 0.635283 0.58822 0.756688 0.014 Uiso calc U R 1
C C47 0.60868(13) 0.57462(7) 0.5825(3) 0.0116(6) Uani d . . 1
C C48 0.60919(14) 0.58566(8) 0.4594(3) 0.0133(7) Uani d . . 1
H H48 0.594908 0.57134 0.396902 0.016 Uiso calc U R 1
C C49 0.63057(14) 0.61757(7) 0.4282(3) 0.0118(6) Uani d . . 1
C C50 0.65562(14) 0.63820(8) 0.5204(3) 0.0121(6) Uani d . . 1
H H50 0.673033 0.658929 0.499251 0.014 Uiso calc U R 1
C C51 0.65469(13) 0.62791(7) 0.6440(3) 0.0106(6) Uani d . . 1
C C52 0.60163(15) 0.52600(8) 0.7644(3) 0.0158(7) Uani d . . 1
H H52A 0.645828 0.530749 0.775038 0.019 Uiso calc U R 1
H H52B 0.578267 0.539973 0.822093 0.019 Uiso calc U R 1
C C53 0.58899(16) 0.48954(8) 0.7899(3) 0.0159(7) Uani d . . 1
H H53A 0.548068 0.483505 0.757877 0.019 Uiso calc U R 1
H H53B 0.619972 0.475754 0.747964 0.019 Uiso calc U R 1
C C54 0.59130(16) 0.48291(8) 0.9270(3) 0.0174(7) Uani d . . 1
H H54A 0.585779 0.459239 0.942085 0.026 Uiso calc U R 1
H H54B 0.558521 0.495281 0.967645 0.026 Uiso calc U R 1
H H54C 0.631094 0.489975 0.959297 0.026 Uiso calc U R 1
C C55 0.67704(16) 0.66156(8) 0.2508(3) 0.0187(7) Uani d . . 1
H H55A 0.668627 0.680283 0.306429 0.022 Uiso calc U R 1
H H55B 0.719054 0.653397 0.266802 0.022 Uiso calc U R 1
C C56 0.67092(16) 0.67260(9) 0.1178(3) 0.0199(7) Uani d . . 1
H H56A 0.706741 0.686435 0.096224 0.024 Uiso calc U R 1
H H56B 0.671552 0.652854 0.064595 0.024 Uiso calc U R 1
C C57 0.61228(17) 0.69218(10) 0.0928(4) 0.0297(9) Uani d . . 1
H H57A 0.610525 0.698119 0.006258 0.045 Uiso calc U R 1
H H57B 0.612178 0.712312 0.142453 0.045 Uiso calc U R 1
H H57C 0.57656 0.678636 0.11379 0.045 Uiso calc U R 1
C C58 0.70137(15) 0.69103(7) 0.6943(3) 0.0164(6) Uani d . . 1
H H58A 0.739728 0.687055 0.648361 0.02 Uiso calc U R 1
H H58B 0.669707 0.698847 0.63646 0.02 Uiso calc U R 1
C C59 0.71219(16) 0.71698(8) 0.7930(4) 0.0213(7) Uani d . . 1
H H59A 0.743554 0.708916 0.851112 0.026 Uiso calc U R 1
H H59B 0.673715 0.720793 0.838827 0.026 Uiso calc U R 1
C C60 0.7337(2) 0.74933(9) 0.7356(5) 0.0386(11) Uani d . . 1
H H60A 0.773277 0.745856 0.69533 0.058 Uiso calc U R 1
H H60B 0.738112 0.766173 0.799169 0.058 Uiso calc U R 1
H H60C 0.703465 0.756723 0.675331 0.058 Uiso calc U R 1
C C61 0.84387(15) 0.68396(8) 1.0618(3) 0.0185(7) Uani d . . 1
H H61 0.845891 0.693953 1.140148 0.022 Uiso calc U R 1
C C62 0.81630(14) 0.65316(9) 1.0344(4) 0.0220(8) Uani d . . 1
H H62 0.79721 0.63871 1.091179 0.026 Uiso calc U R 1
C C63 0.82227(15) 0.64773(9) 0.9071(4) 0.0225(8) Uani d . . 1
H H63 0.80725 0.629162 0.86336 0.027 Uiso calc U R 1
C C64 0.85445(15) 0.67479(9) 0.8567(3) 0.0210(7) Uani d . . 1
H H64 0.865165 0.677422 0.773271 0.025 Uiso calc U R 1
C C65 0.86802(15) 0.69734(8) 0.9520(3) 0.0196(7) Uani d . . 1
H H65 0.889348 0.717684 0.943834 0.024 Uiso calc U R 1
C C66 0.97968(14) 0.61622(7) 0.8982(3) 0.0103(6) Uani d . . 1
C C67 0.94912(13) 0.59910(7) 0.9943(3) 0.0114(6) Uani d . . 1
H H67 0.927072 0.579417 0.976926 0.014 Uiso calc U R 1
C C68 0.95142(14) 0.61127(7) 1.1158(3) 0.0109(6) Uani d . . 1
C C69 0.97948(13) 0.64237(7) 1.1389(3) 0.0119(6) Uani d . . 1
H H69 0.978637 0.651362 1.218966 0.014 Uiso calc U R 1
C C70 1.00870(13) 0.66009(7) 1.0436(3) 0.0113(6) Uani d . . 1
C C71 1.00819(13) 0.64705(8) 0.9229(3) 0.0116(6) Uani d . . 1
H H71 1.02702 0.659047 0.858503 0.014 Uiso calc U R 1
C C72 0.91873(15) 0.54756(7) 1.1920(3) 0.0140(6) Uani d . . 1
H H72A 0.884792 0.543425 1.134072 0.017 Uiso calc U R 1
H H72B 0.957923 0.542059 1.151271 0.017 Uiso calc U R 1
C C73 0.91059(17) 0.52660(8) 1.3064(3) 0.0185(7) Uani d . . 1
H H73A 0.946155 0.529975 1.361102 0.022 Uiso calc U R 1
H H73B 0.873309 0.533876 1.350316 0.022 Uiso calc U R 1
C C74 0.90502(17) 0.49017(8) 1.2759(3) 0.0221(7) Uani d . . 1
H H74A 0.869875 0.486764 1.221666 0.033 Uiso calc U R 1
H H74B 0.899046 0.477517 1.351169 0.033 Uiso calc U R 1
H H74C 0.942529 0.482705 1.23518 0.033 Uiso calc U R 1
C C75 1.01284(16) 0.71187(8) 1.2088(3) 0.0191(7) Uani d . . 1
H H75A 0.967634 0.710133 1.204025 0.023 Uiso calc U R 1
H H75B 1.027146 0.697713 1.276717 0.023 Uiso calc U R 1
C C76 1.0312(2) 0.74762(8) 1.2326(4) 0.0280(9) Uani d . . 1
H H76A 1.020786 0.753366 1.317847 0.034 Uiso calc U R 1
H H76B 1.076182 0.749707 1.223284 0.034 Uiso calc U R 1
C C77 1.0006(2) 0.77169(10) 1.1488(4) 0.0397(11) Uani d . . 1
H H77A 1.010022 0.765936 1.064077 0.06 Uiso calc U R 1
H H77B 1.015543 0.794026 1.166189 0.06 Uiso calc U R 1
H H77C 0.956139 0.770867 1.16144 0.06 Uiso calc U R 1
C C78 1.00034(15) 0.62848(8) 0.6489(3) 0.0153(6) Uani d . . 1
H H78A 0.973479 0.648052 0.657553 0.018 Uiso calc U R 1
H H78B 1.043195 0.635356 0.664274 0.018 Uiso calc U R 1
C C79 0.99432(16) 0.61391(8) 0.5205(3) 0.0180(7) Uani d . . 1
H H79A 0.951176 0.607258 0.507092 0.022 Uiso calc U R 1
H H79B 1.004367 0.631255 0.460079 0.022 Uiso calc U R 1
C C80 1.03566(16) 0.58409(8) 0.4982(3) 0.0202(7) Uani d . . 1
H H80A 1.033993 0.57797 0.411733 0.03 Uiso calc U R 1
H H80B 1.021591 0.565483 0.548009 0.03 Uiso calc U R 1
H H80C 1.077917 0.589677 0.520357 0.03 Uiso calc U R 1
F F1 0.55609(9) 0.30928(6) 0.0982(2) 0.0314(5) Uani d . . 1
F F2 0.63605(12) 0.28404(6) 0.0049(2) 0.0361(6) Uani d . . 1
F F3 0.63015(10) 0.28466(5) 0.2111(2) 0.0288(5) Uani d . . 1
F F4 0.70232(9) 0.31543(5) 0.1135(2) 0.0296(5) Uani d . . 1
F F5 0.62250(11) 0.34034(5) 0.2070(2) 0.0310(5) Uani d . . 1
F F6 0.62826(10) 0.33966(5) 0.0008(2) 0.0278(5) Uani d . . 1
F F7 0.75226(11) 0.47302(6) 0.6482(2) 0.0345(6) Uani d . . 1
F F8 0.82183(10) 0.45394(6) 0.5151(3) 0.0395(6) Uani d . . 1
F F9 0.78042(11) 0.41942(6) 0.6549(3) 0.0399(7) Uani d . . 1
F F10 0.75586(12) 0.41396(5) 0.4557(2) 0.0356(6) Uani d . . 1
F F11 0.68575(9) 0.43317(6) 0.5888(2) 0.0314(5) Uani d . . 1
F F12 0.72757(11) 0.46742(5) 0.4484(2) 0.0330(6) Uani d . . 1
F F13 0.75107(11) 0.52778(5) 0.9055(2) 0.0348(6) Uani d . . 1
F F14 0.67924(10) 0.54619(6) 1.0356(3) 0.0396(6) Uani d . . 1
F F15 0.72088(11) 0.58108(6) 0.8972(3) 0.0396(7) Uani d . . 1
F F16 0.74303(12) 0.58696(6) 1.0975(2) 0.0380(6) Uani d . . 1
F F17 0.81511(10) 0.56845(6) 0.9667(2) 0.0340(6) Uani d . . 1
F F18 0.77341(11) 0.53383(5) 1.1069(2) 0.0338(6) Uani d . . 1
F F19 0.79661(11) 0.69367(7) 0.4314(3) 0.0456(7) Uani d . . 1
F F20 0.87556(13) 0.66513(5) 0.3515(2) 0.0390(6) Uani d . . 1
F F21 0.87527(11) 0.72081(5) 0.3414(2) 0.0290(5) Uani d . . 1
F F22 0.94184(10) 0.69404(6) 0.4660(3) 0.0397(6) Uani d . . 1
F F23 0.86311(13) 0.72299(6) 0.5466(2) 0.0446(7) Uani d . . 1
F F24 0.86281(12) 0.66740(6) 0.5561(2) 0.0364(6) Uani d . . 1
P P1 0.62913(4) 0.31199(2) 0.10612(8) 0.01607(17) Uani d . . 1
P P2 0.75411(4) 0.44356(2) 0.55206(9) 0.01663(18) Uani d . . 1
P P3 0.74689(4) 0.55727(2) 1.00152(9) 0.01688(18) Uani d . . 1
P P4 0.86908(4) 0.69424(2) 0.44933(9) 0.01956(18) Uani d . . 1
Ru Ru1 0.58628(2) 0.35084(2) 0.56755(2) 0.00892(5) Uani d . . 1
Ru Ru2 0.79799(2) 0.41034(2) 1.02424(2) 0.00966(5) Uani d . . 1
Ru Ru3 0.70344(2) 0.59016(2) 0.53040(2) 0.01027(5) Uani d . . 1
Ru Ru4 0.91277(2) 0.65008(2) 0.98989(2) 0.00913(5) Uani d . . 1
S S1 0.45233(3) 0.30274(2) 0.49057(8) 0.01307(15) Uani d . . 1
S S2 0.52041(4) 0.40462(2) 0.79927(7) 0.01399(15) Uani d . . 1
S S3 0.58015(4) 0.41008(2) 0.31519(7) 0.01580(15) Uani d . . 1
S S4 0.82506(4) 0.34640(2) 0.78885(7) 0.01408(15) Uani d . . 1
S S5 0.87700(4) 0.37119(2) 1.28172(7) 0.01502(16) Uani d . . 1
S S6 0.92408(4) 0.46435(2) 0.94560(8) 0.01473(16) Uani d . . 1
S S7 0.57854(4) 0.53503(2) 0.60899(8) 0.01503(16) Uani d . . 1
S S8 0.62184(4) 0.62889(2) 0.27488(7) 0.01561(16) Uani d . . 1
S S9 0.67634(4) 0.65325(2) 0.76714(7) 0.01466(15) Uani d . . 1
S S10 0.91864(4) 0.59051(2) 1.24009(7) 0.01669(16) Uani d . . 1
S S11 1.04675(3) 0.69798(2) 1.06653(8) 0.01439(16) Uani d . . 1
S S12 0.97776(4) 0.59664(2) 0.75603(7) 0.01406(16) Uani d . . 1

loop_
_atom_site_aniso_label
_atom_site_aniso_U_11
_atom_site_aniso_U_22
_atom_site_aniso_U_33
_atom_site_aniso_U_12
_atom_site_aniso_U_13
_atom_site_aniso_U_23
C1 0.0106(15) 0.0204(17) 0.035(2) 0.0040(13) 0.0055(14) 0.0081(17)
C2 0.0125(15) 0.0251(18) 0.0210(19) 0.0102(13) 0.0003(14) -0.0052(15)
C3 0.0129(15) 0.0107(14) 0.028(2) 0.0039(12) -0.0027(14) 0.0038(13)
C4 0.0173(16) 0.0254(18) 0.0157(17) 0.0121(13) -0.0043(13) 0.0036(14)
C5 0.0127(15) 0.0146(16) 0.039(2) 0.0034(13) -0.0141(15) -0.0057(15)
C6 0.0085(13) 0.0145(15) 0.0115(15) 0.0023(11) 0.0028(11) 0.0022(12)
C7 0.0058(13) 0.0113(14) 0.0133(16) 0.0005(10) -0.0011(12) 0.0003(12)
C8 0.0104(14) 0.0142(15) 0.0101(15) 0.0027(11) -0.0011(12) -0.0011(12)
C9 0.0117(14) 0.0117(15) 0.0126(17) 0.0028(11) 0.0008(12) 0.0029(12)
C10 0.0108(14) 0.0076(14) 0.0133(16) 0.0022(10) 0.0001(12) 0.0013(12)
C11 0.0117(14) 0.0115(14) 0.0103(15) 0.0035(11) 0.0013(12) -0.0017(12)
C12 0.0185(15) 0.0150(15) 0.0164(16) -0.0031(12) 0.0032(13) -0.0047(13)
C13 0.031(2) 0.0180(17) 0.0219(19) -0.0064(14) 0.0004(15) -0.0038(14)
C14 0.057(3) 0.0188(19) 0.030(2) -0.0014(18) 0.002(2) -0.0116(16)
C15 0.0203(16) 0.0143(15) 0.0124(16) -0.0005(12) 0.0001(13) 0.0014(13)
C16 0.0230(17) 0.0180(16) 0.0091(15) 0.0025(13) 0.0000(13) 0.0009(13)
C17 0.0256(17) 0.0208(17) 0.0150(18) 0.0033(14) 0.0046(14) -0.0015(14)
C18 0.0180(15) 0.0090(13) 0.0142(16) 0.0015(12) 0.0008(13) 0.0006(12)
C19 0.0258(17) 0.0138(15) 0.0142(16) 0.0018(14) 0.0036(14) 0.0017(12)
C20 0.0286(19) 0.0141(16) 0.0204(19) -0.0007(14) 0.0035(15) 0.0012(13)
C21 0.0228(18) 0.046(2) 0.022(2) 0.0189(17) 0.0013(16) -0.0123(18)
C22 0.0140(16) 0.0285(19) 0.046(3) 0.0065(15) 0.0187(17) 0.0129(18)
C23 0.0099(16) 0.041(2) 0.051(3) 0.0081(17) -0.0037(17) -0.021(2)
C24 0.0202(19) 0.056(3) 0.028(2) 0.0243(18) 0.0046(17) 0.016(2)
C25 0.0161(17) 0.0124(16) 0.066(3) 0.0075(13) 0.0058(18) -0.0044(17)
C26 0.0086(13) 0.0131(14) 0.0113(15) 0.0006(11) 0.0011(12) 0.0006(12)
C27 0.0066(13) 0.0097(14) 0.0147(17) 0.0028(11) 0.0009(12) -0.0016(12)
C28 0.0120(14) 0.0126(14) 0.0123(16) 0.0019(11) 0.0005(12) 0.0010(12)
C29 0.0099(14) 0.0118(14) 0.0123(16) 0.0018(11) -0.0014(12) -0.0003(12)
C30 0.0101(13) 0.0133(15) 0.0104(16) -0.0005(11) -0.0021(11) -0.0003(12)
C31 0.0078(13) 0.0126(14) 0.0124(17) 0.0012(11) 0.0012(12) 0.0008(12)
C32 0.0207(16) 0.0138(15) 0.0140(16) -0.0009(13) -0.0008(13) -0.0002(12)
C33 0.0167(16) 0.0150(16) 0.0186(18) -0.0012(12) -0.0003(13) -0.0032(13)
C34 0.037(2) 0.0167(17) 0.034(2) -0.0099(15) 0.0062(18) -0.0061(16)
C35 0.0165(15) 0.0176(16) 0.0143(17) -0.0035(13) -0.0005(13) 0.0028(13)
C36 0.0172(16) 0.0224(17) 0.0134(17) 0.0038(13) 0.0027(13) 0.0033(13)
C37 0.0213(17) 0.0250(18) 0.0188(18) 0.0062(14) 0.0033(14) 0.0072(14)
C38 0.0176(16) 0.0135(15) 0.0138(17) -0.0037(12) -0.0015(12) 0.0024(12)
C39 0.0180(15) 0.0126(15) 0.0174(17) -0.0012(13) -0.0014(14) 0.0035(12)
C40 0.0186(16) 0.0150(15) 0.0213(19) -0.0014(13) 0.0007(15) 0.0062(13)
C41 0.0233(19) 0.054(3) 0.018(2) 0.0220(18) 0.0038(16) -0.0057(19)
C42 0.0130(17) 0.0152(17) 0.081(4) 0.0078(14) 0.005(2) -0.007(2)
C43 0.024(2) 0.065(3) 0.030(2) 0.031(2) 0.0089(17) 0.024(2)
C44 0.0133(16) 0.058(3) 0.047(3) 0.0111(19) -0.0098(18) -0.030(2)
C45 0.0169(17) 0.0201(18) 0.063(3) 0.0052(15) 0.0178(19) 0.0065(18)
C46 0.0112(14) 0.0128(14) 0.0112(15) 0.0008(11) 0.0020(12) 0.0021(12)
C47 0.0089(13) 0.0107(14) 0.0152(17) 0.0002(11) 0.0008(12) -0.0009(12)
C48 0.0116(14) 0.0144(15) 0.0140(17) 0.0004(12) -0.0003(12) -0.0021(13)
C49 0.0086(13) 0.0141(14) 0.0128(16) 0.0024(11) -0.0015(12) -0.0004(12)
C50 0.0115(14) 0.0101(14) 0.0146(17) 0.0014(11) -0.0013(13) 0.0018(12)
C51 0.0095(14) 0.0116(14) 0.0108(16) 0.0029(11) -0.0013(12) -0.0016(12)
C52 0.0202(16) 0.0135(15) 0.0138(16) -0.0019(12) -0.0022(13) 0.0032(12)
C53 0.0169(15) 0.0120(15) 0.0188(18) -0.0021(13) -0.0014(14) 0.0006(12)
C54 0.0180(16) 0.0146(15) 0.0195(18) 0.0021(13) -0.0017(14) 0.0036(13)
C55 0.0171(16) 0.0212(17) 0.0179(18) -0.0048(13) 0.0017(14) 0.0060(14)
C56 0.0208(17) 0.0232(17) 0.0157(18) -0.0010(14) 0.0045(14) 0.0033(14)
C57 0.0267(19) 0.036(2) 0.026(2) 0.0089(16) 0.0045(16) 0.0144(17)
C58 0.0171(15) 0.0127(15) 0.0192(17) -0.0037(12) 0.0010(14) -0.0001(13)
C59 0.0204(17) 0.0165(16) 0.027(2) 0.0026(13) -0.0071(15) -0.0066(14)
C60 0.040(3) 0.018(2) 0.058(3) -0.0059(16) 0.002(2) -0.010(2)
C61 0.0173(16) 0.0193(16) 0.0188(18) 0.0108(13) 0.0004(14) -0.0029(14)
C62 0.0078(14) 0.0231(17) 0.035(2) 0.0045(13) 0.0029(14) 0.0102(16)
C63 0.0124(15) 0.0208(17) 0.034(2) 0.0044(13) -0.0120(15) -0.0046(17)
C64 0.0191(16) 0.0280(18) 0.0160(18) 0.0108(14) -0.0036(14) 0.0029(15)
C65 0.0144(15) 0.0154(15) 0.029(2) 0.0037(13) -0.0020(14) 0.0045(14)
C66 0.0105(14) 0.0102(14) 0.0100(15) 0.0030(11) 0.0005(12) 0.0010(12)
C67 0.0101(14) 0.0100(14) 0.0140(16) 0.0012(11) -0.0026(12) 0.0007(12)
C68 0.0113(14) 0.0115(14) 0.0100(15) 0.0030(11) -0.0010(12) 0.0020(12)
C69 0.0119(14) 0.0142(15) 0.0097(15) 0.0008(11) -0.0039(12) -0.0010(12)
C70 0.0080(13) 0.0113(14) 0.0145(16) 0.0007(11) -0.0021(12) -0.0014(12)
C71 0.0089(13) 0.0124(15) 0.0136(16) 0.0008(11) 0.0006(11) 0.0012(13)
C72 0.0157(15) 0.0118(14) 0.0144(16) 0.0010(12) 0.0001(13) 0.0006(12)
C73 0.0248(17) 0.0150(15) 0.0156(17) 0.0023(14) 0.0037(15) 0.0030(13)
C74 0.0294(19) 0.0141(16) 0.0229(19) 0.0001(14) 0.0045(15) 0.0042(13)
C75 0.0241(17) 0.0174(16) 0.0158(17) -0.0021(13) -0.0003(13) -0.0059(13)
C76 0.041(2) 0.0195(19) 0.023(2) -0.0034(15) -0.0005(17) -0.0089(15)
C77 0.064(3) 0.0195(19) 0.036(2) 0.0099(19) 0.001(2) -0.0001(17)
C78 0.0212(16) 0.0124(15) 0.0122(16) 0.0005(12) 0.0020(13) 0.0024(12)
C79 0.0211(17) 0.0199(16) 0.0131(17) 0.0004(13) 0.0000(14) 0.0008(14)
C80 0.0238(17) 0.0229(17) 0.0140(17) 0.0014(14) 0.0062(14) 0.0009(14)
F1 0.0183(10) 0.0378(13) 0.0381(14) 0.0009(9) 0.0017(10) 0.0084(11)
F2 0.0453(14) 0.0303(12) 0.0326(14) 0.0022(11) 0.0046(11) -0.0144(11)
F3 0.0306(12) 0.0262(11) 0.0295(13) 0.0022(9) 0.0021(10) 0.0137(10)
F4 0.0185(10) 0.0398(12) 0.0304(13) 0.0000(9) 0.0005(9) 0.0079(10)
F5 0.0478(14) 0.0245(11) 0.0206(11) 0.0003(10) 0.0073(10) -0.0074(9)
F6 0.0318(12) 0.0318(11) 0.0200(11) 0.0017(10) 0.0009(9) 0.0103(9)
F7 0.0468(14) 0.0278(12) 0.0288(13) -0.0063(11) -0.0012(11) -0.0098(10)
F8 0.0217(12) 0.0387(13) 0.0581(19) -0.0107(10) 0.0081(12) -0.0002(13)
F9 0.0414(14) 0.0308(13) 0.0476(17) -0.0029(10) -0.0246(12) 0.0182(11)
F10 0.0494(15) 0.0221(11) 0.0354(14) -0.0054(11) 0.0030(12) -0.0085(10)
F11 0.0194(10) 0.0340(12) 0.0409(15) -0.0067(9) 0.0013(10) 0.0075(11)
F12 0.0437(14) 0.0237(11) 0.0315(13) -0.0061(10) -0.0118(11) 0.0116(10)
F13 0.0466(14) 0.0268(12) 0.0308(14) -0.0064(11) 0.0020(12) -0.0072(10)
F14 0.0233(12) 0.0376(13) 0.0578(19) -0.0119(10) 0.0084(12) -0.0007(13)
F15 0.0407(14) 0.0306(13) 0.0475(17) -0.0021(10) -0.0240(12) 0.0177(12)
F16 0.0512(15) 0.0239(11) 0.0388(15) -0.0061(11) 0.0005(12) -0.0079(11)
F17 0.0200(11) 0.0373(13) 0.0448(15) -0.0102(10) 0.0024(10) 0.0075(11)
F18 0.0439(14) 0.0256(11) 0.0319(14) -0.0043(10) -0.0143(11) 0.0120(10)
F19 0.0226(11) 0.0755(19) 0.0387(15) -0.0060(12) -0.0014(11) 0.0118(14)
F20 0.0749(18) 0.0213(11) 0.0209(12) -0.0001(12) 0.0075(12) -0.0031(9)
F21 0.0385(13) 0.0185(10) 0.0299(13) 0.0040(9) 0.0044(10) 0.0052(9)
F22 0.0248(12) 0.0471(15) 0.0472(17) 0.0032(11) -0.0023(11) 0.0095(13)
F23 0.0658(18) 0.0392(14) 0.0288(14) 0.0111(13) 0.0000(13) -0.0188(12)
F24 0.0493(15) 0.0403(13) 0.0195(12) -0.0066(11) 0.0029(11) 0.0090(10)
P1 0.0179(4) 0.0161(4) 0.0142(4) 0.0016(3) 0.0028(3) 0.0005(3)
P2 0.0160(4) 0.0152(4) 0.0186(5) -0.0034(3) -0.0037(3) 0.0035(3)
P3 0.0158(4) 0.0150(4) 0.0198(5) -0.0030(3) -0.0041(3) 0.0037(3)
P4 0.0237(4) 0.0206(4) 0.0143(4) -0.0002(4) 0.0026(4) -0.0019(4)
Ru1 0.00834(10) 0.00901(10) 0.00943(11) 0.00059(9) -0.00016(9) 0.00036(9)
Ru2 0.00937(11) 0.00940(11) 0.01023(12) 0.00115(9) 0.00029(9) 0.00067(9)
Ru3 0.00966(11) 0.00998(11) 0.01117(13) 0.00114(9) 0.00048(9) 0.00017(9)
Ru4 0.00865(11) 0.00941(11) 0.00932(11) 0.00084(9) 0.00003(9) 0.00017(9)
S1 0.0132(4) 0.0112(3) 0.0148(4) -0.0026(3) 0.0025(3) -0.0015(3)
S2 0.0209(4) 0.0116(4) 0.0095(4) -0.0023(3) 0.0020(3) -0.0018(3)
S3 0.0268(4) 0.0104(3) 0.0102(4) -0.0020(3) 0.0043(3) 0.0008(3)
S4 0.0187(4) 0.0135(4) 0.0100(4) -0.0027(3) -0.0011(3) -0.0015(3)
S5 0.0199(4) 0.0154(4) 0.0098(4) -0.0028(3) -0.0033(3) 0.0015(3)
S6 0.0179(4) 0.0133(3) 0.0131(4) -0.0045(3) -0.0018(3) 0.0019(3)
S7 0.0190(4) 0.0124(3) 0.0136(4) -0.0045(3) -0.0021(3) 0.0012(3)
S8 0.0202(4) 0.0165(4) 0.0101(4) -0.0029(3) -0.0029(3) 0.0018(3)
S9 0.0200(4) 0.0129(4) 0.0111(4) -0.0017(3) -0.0026(3) -0.0013(3)
S10 0.0276(4) 0.0119(3) 0.0105(4) -0.0008(3) 0.0050(3) 0.0007(3)
S11 0.0137(4) 0.0116(3) 0.0178(4) -0.0023(3) 0.0011(3) -0.0035(3)
S12 0.0201(4) 0.0120(4) 0.0101(4) -0.0021(3) 0.0026(3) -0.0019(3)

loop_
_atom_type_symbol
_atom_type_description
_atom_type_scat_dispersion_real
_atom_type_scat_dispersion_imag
_atom_type_scat_source
C C 0.0033 0.0016 'International Tables Vol C Tables 4.2.6.8 and 6.1.1.4'
H H 0.0000 0.0000 'International Tables Vol C Tables 4.2.6.8 and 6.1.1.4'
F F 0.0171 0.0103 'International Tables Vol C Tables 4.2.6.8 and 6.1.1.4'
P P 0.1023 0.0942 'International Tables Vol C Tables 4.2.6.8 and 6.1.1.4'
Ru Ru -1.2594 0.8363 'International Tables Vol C Tables 4.2.6.8 and 6.1.1.4'
S S 0.1246 0.1234 'International Tables Vol C Tables 4.2.6.8 and 6.1.1.4'

loop_
_geom_angle_atom_site_label_1
_geom_angle_atom_site_label_2
_geom_angle_atom_site_label_3
_geom_angle
C5 C1 C2 108.0(3)
C5 C1 Ru1 71.31(19)
C2 C1 Ru1 71.59(18)
C5 C1 H1 126.0
C2 C1 H1 126.0
Ru1 C1 H1 122.8
C1 C2 C3 108.0(3)
C1 C2 Ru1 70.31(19)
C3 C2 Ru1 71.46(18)
C1 C2 H2 126.0
C3 C2 H2 126.0
Ru1 C2 H2 123.8
C2 C3 C4 108.1(3)
C2 C3 Ru1 70.58(18)
C4 C3 Ru1 70.91(18)
C2 C3 H3 126.0
C4 C3 H3 126.0
Ru1 C3 H3 124.1
C5 C4 C3 107.3(3)
C5 C4 Ru1 70.34(18)
C3 C4 Ru1 71.02(18)
C5 C4 H4 126.3
C3 C4 H4 126.3
Ru1 C4 H4 123.9
C1 C5 C4 108.7(3)
C1 C5 Ru1 70.61(19)
C4 C5 Ru1 71.69(18)
C1 C5 H5 125.7
C4 C5 H5 125.7
Ru1 C5 H5 123.6
C11 C6 C7 120.5(3)
C11 C6 Ru1 72.46(17)
C7 C6 Ru1 71.14(16)
C11 C6 H6 119.8
C7 C6 H6 119.8
Ru1 C6 H6 129.0
C8 C7 C6 119.6(3)
C8 C7 S1 123.0(2)
C6 C7 S1 117.4(2)
C8 C7 Ru1 71.20(17)
C6 C7 Ru1 71.20(17)
S1 C7 Ru1 130.64(16)
C7 C8 C9 120.4(3)
C7 C8 Ru1 71.41(18)
C9 C8 Ru1 73.07(18)
C7 C8 H8 119.8
C9 C8 H8 119.8
Ru1 C8 H8 127.8
C10 C9 C8 119.3(3)
C10 C9 S3 123.3(2)
C8 C9 S3 117.5(3)
C10 C9 Ru1 69.86(17)
C8 C9 Ru1 69.61(17)
S3 C9 Ru1 131.61(16)
C9 C10 C11 120.9(3)
C9 C10 Ru1 73.22(17)
C11 C10 Ru1 72.40(17)
C9 C10 H10 119.6
C11 C10 H10 119.6
Ru1 C10 H10 126.8
C6 C11 C10 119.2(3)
C6 C11 S2 125.2(2)
C10 C11 S2 115.6(2)
C6 C11 Ru1 70.41(17)
C10 C11 Ru1 70.24(17)
S2 C11 Ru1 131.29(16)
C13 C12 S1 107.8(2)
C13 C12 H12A 110.1
S1 C12 H12A 110.1
C13 C12 H12B 110.1
S1 C12 H12B 110.1
H12A C12 H12B 108.5
C14 C13 C12 110.6(3)
C14 C13 H13A 109.5
C12 C13 H13A 109.5
C14 C13 H13B 109.5
C12 C13 H13B 109.5
H13A C13 H13B 108.1
C13 C14 H14A 109.5
C13 C14 H14B 109.5
H14A C14 H14B 109.5
C13 C14 H14C 109.5
H14A C14 H14C 109.5
H14B C14 H14C 109.5
C16 C15 S2 107.4(2)
C16 C15 H15A 110.2
S2 C15 H15A 110.2
C16 C15 H15B 110.2
S2 C15 H15B 110.2
H15A C15 H15B 108.5
C15 C16 C17 113.5(3)
C15 C16 H16A 108.9
C17 C16 H16A 108.9
C15 C16 H16B 108.9
C17 C16 H16B 108.9
H16A C16 H16B 107.7
C16 C17 H17A 109.5
C16 C17 H17B 109.5
H17A C17 H17B 109.5
C16 C17 H17C 109.5
H17A C17 H17C 109.5
H17B C17 H17C 109.5
C19 C18 S3 106.4(2)
C19 C18 H18A 110.5
S3 C18 H18A 110.5
C19 C18 H18B 110.5
S3 C18 H18B 110.5
H18A C18 H18B 108.6
C20 C19 C18 111.9(3)
C20 C19 H19A 109.2
C18 C19 H19A 109.2
C20 C19 H19B 109.2
C18 C19 H19B 109.2
H19A C19 H19B 107.9
C19 C20 H20A 109.5
C19 C20 H20B 109.5
H20A C20 H20B 109.5
C19 C20 H20C 109.5
H20A C20 H20C 109.5
H20B C20 H20C 109.5
C22 C21 C25 108.1(4)
C22 C21 Ru2 71.3(2)
C25 C21 Ru2 70.9(2)
C22 C21 H21 125.9
C25 C21 H21 125.9
Ru2 C21 H21 123.5
C23 C22 C21 108.8(4)
C23 C22 Ru2 71.4(2)
C21 C22 Ru2 71.2(2)
C23 C22 H22 125.6
C21 C22 H22 125.6
Ru2 C22 H22 123.4
C22 C23 C24 108.4(4)
C22 C23 Ru2 71.4(2)
C24 C23 Ru2 70.7(2)
C22 C23 H23 125.8
C24 C23 H23 125.8
Ru2 C23 H23 123.7
C23 C24 C25 107.6(4)
C23 C24 Ru2 71.4(2)
C25 C24 Ru2 71.0(2)
C23 C24 H24 126.2
C25 C24 H24 126.2
Ru2 C24 H24 123.0
C21 C25 C24 107.1(3)
C21 C25 Ru2 71.1(2)
C24 C25 Ru2 70.7(2)
C21 C25 H25 126.5
C24 C25 H25 126.5
Ru2 C25 H25 123.4
C31 C26 C27 120.6(3)
C31 C26 Ru2 72.02(18)
C27 C26 Ru2 72.56(17)
C31 C26 H26 119.7
C27 C26 H26 119.7
Ru2 C26 H26 127.8
C28 C27 C26 119.6(3)
C28 C27 S4 124.1(2)
C26 C27 S4 116.2(2)
C28 C27 Ru2 69.93(17)
C26 C27 Ru2 70.07(17)
S4 C27 Ru2 134.88(16)
C27 C28 C29 120.3(3)
C27 C28 Ru2 72.93(17)
C29 C28 Ru2 72.78(17)
C27 C28 H28 119.9
C29 C28 H28 119.9
Ru2 C28 H28 126.3
C28 C29 C30 119.0(3)
C28 C29 S5 125.0(2)
C30 C29 S5 116.1(2)
C28 C29 Ru2 70.02(17)
C30 C29 Ru2 69.58(17)
S5 C29 Ru2 132.85(17)
C31 C30 C29 121.1(3)
C31 C30 Ru2 72.39(17)
C29 C30 Ru2 72.95(17)
C31 C30 H30 119.5
C29 C30 H30 119.5
Ru2 C30 H30 127.3
C26 C31 C30 119.1(3)
C26 C31 S6 124.9(2)
C30 C31 S6 115.9(2)
C26 C31 Ru2 70.92(17)
C30 C31 Ru2 70.19(17)
S6 C31 Ru2 129.58(16)
C33 C32 S4 108.2(2)
C33 C32 H32A 110.0
S4 C32 H32A 110.0
C33 C32 H32B 110.0
S4 C32 H32B 110.0
H32A C32 H32B 108.4
C34 C33 C32 110.8(3)
C34 C33 H33A 109.5
C32 C33 H33A 109.5
C34 C33 H33B 109.5
C32 C33 H33B 109.5
H33A C33 H33B 108.1
C33 C34 H34A 109.5
C33 C34 H34B 109.5
H34A C34 H34B 109.5
C33 C34 H34C 109.5
H34A C34 H34C 109.5
H34B C34 H34C 109.5
C36 C35 S5 107.6(2)
C36 C35 H35A 110.2
S5 C35 H35A 110.2
C36 C35 H35B 110.2
S5 C35 H35B 110.2
H35A C35 H35B 108.5
C37 C36 C35 113.7(3)
C37 C36 H36A 108.8
C35 C36 H36A 108.8
C37 C36 H36B 108.8
C35 C36 H36B 108.8
H36A C36 H36B 107.7
C36 C37 H37A 109.5
C36 C37 H37B 109.5
H37A C37 H37B 109.5
C36 C37 H37C 109.5
H37A C37 H37C 109.5
H37B C37 H37C 109.5
C39 C38 S6 108.7(2)
C39 C38 H38A 109.9
S6 C38 H38A 109.9
C39 C38 H38B 109.9
S6 C38 H38B 109.9
H38A C38 H38B 108.3
C40 C39 C38 110.0(3)
C40 C39 H39A 109.7
C38 C39 H39A 109.7
C40 C39 H39B 109.7
C38 C39 H39B 109.7
H39A C39 H39B 108.2
C39 C40 H40A 109.5
C39 C40 H40B 109.5
H40A C40 H40B 109.5
C39 C40 H40C 109.5
H40A C40 H40C 109.5
H40B C40 H40C 109.5
C45 C41 C42 107.2(4)
C45 C41 Ru3 71.3(2)
C42 C41 Ru3 70.7(2)
C45 C41 H41 126.4
C42 C41 H41 126.4
Ru3 C41 H41 123.3
C43 C42 C41 107.5(4)
C43 C42 Ru3 71.1(2)
C41 C42 Ru3 71.3(2)
C43 C42 H42 126.2
C41 C42 H42 126.2
Ru3 C42 H42 123.0
C44 C43 C42 108.2(4)
C44 C43 Ru3 71.5(2)
C42 C43 Ru3 71.0(2)
C44 C43 H43 125.9
C42 C43 H43 125.9
Ru3 C43 H43 123.2
C45 C44 C43 108.1(4)
C45 C44 Ru3 71.5(2)
C43 C44 Ru3 70.9(2)
C45 C44 H44 125.9
C43 C44 H44 125.9
Ru3 C44 H44 123.3
C44 C45 C41 108.9(4)
C44 C45 Ru3 71.4(2)
C41 C45 Ru3 71.0(2)
C44 C45 H45 125.6
C41 C45 H45 125.6
Ru3 C45 H45 123.6
C51 C46 C47 120.2(3)
C51 C46 Ru3 72.34(17)
C47 C46 Ru3 72.13(18)
C51 C46 H46 119.9
C47 C46 H46 119.9
Ru3 C46 H46 127.7
C48 C47 C46 118.8(3)
C48 C47 S7 116.5(2)
C46 C47 S7 124.6(2)
C48 C47 Ru3 70.24(18)
C46 C47 Ru3 70.46(17)
S7 C47 Ru3 130.19(16)
C49 C48 C47 121.3(3)
C49 C48 Ru3 72.72(18)
C47 C48 Ru3 72.44(18)
C49 C48 H48 119.4
C47 C48 H48 119.4
Ru3 C48 H48 127.6
C48 C49 C50 119.4(3)
C48 C49 S8 115.8(2)
C50 C49 S8 124.8(2)
C48 C49 Ru3 70.16(18)
C50 C49 Ru3 70.23(17)
S8 C49 Ru3 133.38(17)
C51 C50 C49 120.1(3)
C51 C50 Ru3 72.59(17)
C49 C50 Ru3 72.52(17)
C51 C50 H50 119.9
C49 C50 H50 119.9
Ru3 C50 H50 126.9
C50 C51 C46 119.9(3)
C50 C51 S9 123.9(2)
C46 C51 S9 116.1(2)
C50 C51 Ru3 70.27(17)
C46 C51 Ru3 70.30(17)
S9 C51 Ru3 134.16(16)
C53 C52 S7 108.5(2)
C53 C52 H52A 110.0
S7 C52 H52A 110.0
C53 C52 H52B 110.0
S7 C52 H52B 110.0
H52A C52 H52B 108.4
C54 C53 C52 110.1(3)
C54 C53 H53A 109.6
C52 C53 H53A 109.6
C54 C53 H53B 109.6
C52 C53 H53B 109.6
H53A C53 H53B 108.1
C53 C54 H54A 109.5
C53 C54 H54B 109.5
H54A C54 H54B 109.5
C53 C54 H54C 109.5
H54A C54 H54C 109.5
H54B C54 H54C 109.5
C56 C55 S8 107.1(2)
C56 C55 H55A 110.3
S8 C55 H55A 110.3
C56 C55 H55B 110.3
S8 C55 H55B 110.3
H55A C55 H55B 108.5
C57 C56 C55 113.3(3)
C57 C56 H56A 108.9
C55 C56 H56A 108.9
C57 C56 H56B 108.9
C55 C56 H56B 108.9
H56A C56 H56B 107.7
C56 C57 H57A 109.5
C56 C57 H57B 109.5
H57A C57 H57B 109.5
C56 C57 H57C 109.5
H57A C57 H57C 109.5
H57B C57 H57C 109.5
C59 C58 S9 108.4(2)
C59 C58 H58A 110.0
S9 C58 H58A 110.0
C59 C58 H58B 110.0
S9 C58 H58B 110.0
H58A C58 H58B 108.4
C58 C59 C60 110.2(3)
C58 C59 H59A 109.6
C60 C59 H59A 109.6
C58 C59 H59B 109.6
C60 C59 H59B 109.6
H59A C59 H59B 108.1
C59 C60 H60A 109.5
C59 C60 H60B 109.5
H60A C60 H60B 109.5
C59 C60 H60C 109.5
H60A C60 H60C 109.5
H60B C60 H60C 109.5
C62 C61 C65 108.2(3)
C62 C61 Ru4 70.28(18)
C65 C61 Ru4 71.22(19)
C62 C61 H61 125.9
C65 C61 H61 125.9
Ru4 C61 H61 124.2
C61 C62 C63 107.8(3)
C61 C62 Ru4 71.67(18)
C63 C62 Ru4 71.33(19)
C61 C62 H62 126.1
C63 C62 H62 126.1
Ru4 C62 H62 122.6
C64 C63 C62 108.1(3)
C64 C63 Ru4 71.24(19)
C62 C63 Ru4 70.49(19)
C64 C63 H63 126.0
C62 C63 H63 126.0
Ru4 C63 H63 123.9
C63 C64 C65 108.3(3)
C63 C64 Ru4 70.9(2)
C65 C64 Ru4 71.35(19)
C63 C64 H64 125.8
C65 C64 H64 125.8
Ru4 C64 H64 123.6
C64 C65 C61 107.5(3)
C64 C65 Ru4 70.74(19)
C61 C65 Ru4 70.80(18)
C64 C65 H65 126.2
C61 C65 H65 126.2
Ru4 C65 H65 123.9
C71 C66 C67 119.4(3)
C71 C66 S12 125.3(2)
C67 C66 S12 115.3(2)
C71 C66 Ru4 70.26(17)
C67 C66 Ru4 70.21(17)
S12 C66 Ru4 131.42(16)
C68 C67 C66 120.5(3)
C68 C67 Ru4 73.11(17)
C66 C67 Ru4 72.42(17)
C68 C67 H67 119.8
C66 C67 H67 119.8
Ru4 C67 H67 126.6
C67 C68 C69 119.3(3)
C67 C68 S10 123.2(2)
C69 C68 S10 117.4(2)
C67 C68 Ru4 69.79(17)
C69 C68 Ru4 69.72(17)
S10 C68 Ru4 131.08(16)
C70 C69 C68 120.6(3)
C70 C69 Ru4 71.33(17)
C68 C69 Ru4 73.13(17)
C70 C69 H69 119.7
C68 C69 H69 119.7
Ru4 C69 H69 128.0
C69 C70 C71 119.6(3)
C69 C70 S11 123.1(2)
C71 C70 S11 117.3(2)
C69 C70 Ru4 71.24(17)
C71 C70 Ru4 71.17(17)
S11 C70 Ru4 130.03(16)
C66 C71 C70 120.4(3)
C66 C71 Ru4 72.54(17)
C70 C71 Ru4 71.22(17)
C66 C71 H71 119.8
C70 C71 H71 119.8
Ru4 C71 H71 128.7
C73 C72 S10 107.1(2)
C73 C72 H72A 110.3
S10 C72 H72A 110.3
C73 C72 H72B 110.3
S10 C72 H72B 110.3
H72A C72 H72B 108.6
C74 C73 C72 111.7(3)
C74 C73 H73A 109.3
C72 C73 H73A 109.3
C74 C73 H73B 109.3
C72 C73 H73B 109.3
H73A C73 H73B 108.0
C73 C74 H74A 109.5
C73 C74 H74B 109.5
H74A C74 H74B 109.5
C73 C74 H74C 109.5
H74A C74 H74C 109.5
H74B C74 H74C 109.5
C76 C75 S11 109.5(3)
C76 C75 H75A 109.8
S11 C75 H75A 109.8
C76 C75 H75B 109.8
S11 C75 H75B 109.8
H75A C75 H75B 108.2
C77 C76 C75 113.3(3)
C77 C76 H76A 108.9
C75 C76 H76A 108.9
C77 C76 H76B 108.9
C75 C76 H76B 108.9
H76A C76 H76B 107.7
C76 C77 H77A 109.5
C76 C77 H77B 109.5
H77A C77 H77B 109.5
C76 C77 H77C 109.5
H77A C77 H77C 109.5
H77B C77 H77C 109.5
C79 C78 S12 107.4(2)
C79 C78 H78A 110.2
S12 C78 H78A 110.2
C79 C78 H78B 110.2
S12 C78 H78B 110.2
H78A C78 H78B 108.5
C80 C79 C78 113.7(3)
C80 C79 H79A 108.8
C78 C79 H79A 108.8
C80 C79 H79B 108.8
C78 C79 H79B 108.8
H79A C79 H79B 107.7
C79 C80 H80A 109.5
C79 C80 H80B 109.5
H80A C80 H80B 109.5
C79 C80 H80C 109.5
H80A C80 H80C 109.5
H80B C80 H80C 109.5
F2 P1 F3 90.52(13)
F2 P1 F1 90.46(14)
F3 P1 F1 90.32(13)
F2 P1 F5 179.42(15)
F3 P1 F5 89.99(13)
F1 P1 F5 89.80(14)
F2 P1 F4 90.13(13)
F3 P1 F4 90.58(12)
F1 P1 F4 178.92(13)
F5 P1 F4 89.60(13)
F2 P1 F6 89.74(13)
F3 P1 F6 179.69(15)
F1 P1 F6 89.83(13)
F5 P1 F6 89.75(12)
F4 P1 F6 89.27(12)
F8 P2 F7 89.69(14)
F8 P2 F10 90.42(14)
F7 P2 F10 179.88(17)
F8 P2 F9 90.46(14)
F7 P2 F9 90.00(14)
F10 P2 F9 89.95(14)
F8 P2 F12 89.74(14)
F7 P2 F12 90.51(13)
F10 P2 F12 89.53(13)
F9 P2 F12 179.45(14)
F8 P2 F11 179.75(17)
F7 P2 F11 90.37(13)
F10 P2 F11 89.52(13)
F9 P2 F11 89.79(13)
F12 P2 F11 90.01(13)
F14 P3 F13 89.83(14)
F14 P3 F16 90.48(14)
F13 P3 F16 179.68(16)
F14 P3 F15 90.53(14)
F13 P3 F15 89.97(15)
F16 P3 F15 89.96(14)
F14 P3 F17 179.85(19)
F13 P3 F17 90.07(14)
F16 P3 F17 89.62(14)
F15 P3 F17 89.37(13)
F14 P3 F18 89.90(14)
F13 P3 F18 90.67(13)
F16 P3 F18 89.41(14)
F15 P3 F18 179.23(14)
F17 P3 F18 90.20(13)
F23 P4 F19 90.68(16)
F23 P4 F22 90.47(16)
F19 P4 F22 178.79(17)
F23 P4 F20 179.59(18)
F19 P4 F20 89.69(16)
F22 P4 F20 89.16(15)
F23 P4 F24 89.96(14)
F19 P4 F24 89.74(14)
F22 P4 F24 89.87(14)
F20 P4 F24 89.88(13)
F23 P4 F21 90.61(14)
F19 P4 F21 90.14(14)
F22 P4 F21 90.24(14)
F20 P4 F21 89.55(12)
F24 P4 F21 179.42(14)
C1 Ru1 C5 38.08(15)
C1 Ru1 C2 38.10(13)
C5 Ru1 C2 63.54(13)
C1 Ru1 C4 63.84(14)
C5 Ru1 C4 37.97(13)
C2 Ru1 C4 63.73(13)
C1 Ru1 C3 63.65(13)
C5 Ru1 C3 63.42(12)
C2 Ru1 C3 37.95(13)
C4 Ru1 C3 38.07(13)
C1 Ru1 C8 118.25(14)
C5 Ru1 C8 153.32(13)
C2 Ru1 C8 105.76(13)
C4 Ru1 C8 161.54(12)
C3 Ru1 C8 124.39(12)
C1 Ru1 C10 113.27(12)
C5 Ru1 C10 106.70(12)
C2 Ru1 C10 145.64(13)
C4 Ru1 C10 130.10(13)
C3 Ru1 C10 168.15(13)
C8 Ru1 C10 67.41(11)
C1 Ru1 C7 147.81(14)
C5 Ru1 C7 168.90(13)
C2 Ru1 C7 116.06(12)
C4 Ru1 C7 131.08(13)
C3 Ru1 C7 108.90(11)
C8 Ru1 C7 37.39(11)
C10 Ru1 C7 79.84(11)
C1 Ru1 C6 174.10(14)
C5 Ru1 C6 136.06(13)
C2 Ru1 C6 143.56(13)
C4 Ru1 C6 111.01(12)
C3 Ru1 C6 114.45(12)
C8 Ru1 C6 67.58(11)
C10 Ru1 C6 67.35(11)
C7 Ru1 C6 37.66(11)
C1 Ru1 C11 140.37(13)
C5 Ru1 C11 112.18(12)
C2 Ru1 C11 174.53(13)
C4 Ru1 C11 110.82(12)
C3 Ru1 C11 137.77(12)
C8 Ru1 C11 79.57(11)
C10 Ru1 C11 37.37(11)
C7 Ru1 C11 67.41(11)
C6 Ru1 C11 37.13(11)
C1 Ru1 C9 104.95(13)
C5 Ru1 C9 123.47(13)
C2 Ru1 C9 118.29(13)
C4 Ru1 C9 160.51(13)
C3 Ru1 C9 153.57(13)
C8 Ru1 C9 37.32(11)
C10 Ru1 C9 36.91(12)
C7 Ru1 C9 67.11(11)
C6 Ru1 C9 79.12(11)
C11 Ru1 C9 66.69(11)
C24 Ru2 C25 38.33(17)
C24 Ru2 C21 63.44(15)
C25 Ru2 C21 37.97(16)
C24 Ru2 C22 62.96(15)
C25 Ru2 C22 63.20(14)
C21 Ru2 C22 37.54(16)
C24 Ru2 C23 37.83(17)
C25 Ru2 C23 63.43(15)
C21 Ru2 C23 62.77(16)
C22 Ru2 C23 37.19(17)
C24 Ru2 C30 140.63(15)
C25 Ru2 C30 111.10(14)
C21 Ru2 C30 109.69(14)
C22 Ru2 C30 136.47(15)
C23 Ru2 C30 172.46(14)
C24 Ru2 C28 148.66(16)
C25 Ru2 C28 167.01(16)
C21 Ru2 C28 129.32(14)
C22 Ru2 C28 108.18(13)
C23 Ru2 C28 116.37(14)
C30 Ru2 C28 67.66(11)
C24 Ru2 C26 106.54(14)
C25 Ru2 C26 124.48(14)
C21 Ru2 C26 161.41(14)
C22 Ru2 C26 154.27(15)
C23 Ru2 C26 119.97(14)
C30 Ru2 C26 67.19(11)
C28 Ru2 C26 67.69(11)
C24 Ru2 C31 114.74(14)
C25 Ru2 C31 107.07(13)
C21 Ru2 C31 130.22(14)
C22 Ru2 C31 167.76(14)
C23 Ru2 C31 147.33(16)
C30 Ru2 C31 37.43(11)
C28 Ru2 C31 79.98(11)
C26 Ru2 C31 37.05(11)
C24 Ru2 C29 172.83(15)
C25 Ru2 C29 134.84(15)
C21 Ru2 C29 109.75(14)
C22 Ru2 C29 113.41(14)
C23 Ru2 C29 142.58(15)
C30 Ru2 C29 37.46(11)
C28 Ru2 C29 37.21(11)
C26 Ru2 C29 79.32(12)
C31 Ru2 C29 67.36(11)
C24 Ru2 C27 120.66(15)
C25 Ru2 C27 155.62(16)
C21 Ru2 C27 161.02(14)
C22 Ru2 C27 125.09(13)
C23 Ru2 C27 108.03(13)
C30 Ru2 C27 79.07(11)
C28 Ru2 C27 37.15(12)
C26 Ru2 C27 37.36(11)
C31 Ru2 C27 66.91(11)
C29 Ru2 C27 66.51(11)
C42 Ru3 C43 37.83(19)
C42 Ru3 C41 38.00(17)
C43 Ru3 C41 63.14(16)
C42 Ru3 C44 63.09(16)
C43 Ru3 C44 37.57(18)
C41 Ru3 C44 62.87(16)
C42 Ru3 C45 62.99(15)
C43 Ru3 C45 62.46(16)
C41 Ru3 C45 37.70(16)
C44 Ru3 C45 37.05(18)
C42 Ru3 C48 110.93(14)
C43 Ru3 C48 139.13(17)
C41 Ru3 C48 110.77(14)
C44 Ru3 C48 173.37(14)
C45 Ru3 C48 138.74(17)
C42 Ru3 C50 165.36(17)
C43 Ru3 C50 150.61(17)
C41 Ru3 C50 127.84(15)
C44 Ru3 C50 117.59(15)
C45 Ru3 C50 108.00(13)
C48 Ru3 C50 67.37(12)
C42 Ru3 C46 126.00(15)
C43 Ru3 C46 106.74(14)
C41 Ru3 C46 163.43(14)
C44 Ru3 C46 118.09(15)
C45 Ru3 C46 151.63(16)
C48 Ru3 C46 67.38(12)
C50 Ru3 C46 67.65(12)
C42 Ru3 C47 107.85(13)
C43 Ru3 C47 113.95(15)
C41 Ru3 C47 131.99(15)
C44 Ru3 C47 145.27(17)
C45 Ru3 C47 169.59(14)
C48 Ru3 C47 37.32(12)
C50 Ru3 C47 79.84(11)
C46 Ru3 C47 37.41(11)
C42 Ru3 C49 133.53(17)
C43 Ru3 C49 171.31(16)
C41 Ru3 C49 109.38(14)
C44 Ru3 C49 144.76(17)
C45 Ru3 C49 114.86(15)
C48 Ru3 C49 37.13(11)
C50 Ru3 C49 37.25(11)
C46 Ru3 C49 79.41(12)
C47 Ru3 C49 67.09(11)
C42 Ru3 C51 157.26(17)
C43 Ru3 C51 121.99(15)
C41 Ru3 C51 158.88(15)
C44 Ru3 C51 107.57(13)
C45 Ru3 C51 123.29(14)
C48 Ru3 C51 79.04(11)
C50 Ru3 C51 37.14(12)
C46 Ru3 C51 37.36(11)
C47 Ru3 C51 67.10(11)
C49 Ru3 C51 66.62(11)
C62 Ru4 C63 38.18(15)
C62 Ru4 C64 63.72(14)
C63 Ru4 C64 37.88(14)
C62 Ru4 C61 38.05(13)
C63 Ru4 C61 63.46(14)
C64 Ru4 C61 63.38(13)
C62 Ru4 C65 63.81(13)
C63 Ru4 C65 63.50(13)
C64 Ru4 C65 37.90(13)
C61 Ru4 C65 37.98(13)
C62 Ru4 C69 118.79(13)
C63 Ru4 C69 154.16(14)
C64 Ru4 C69 160.80(12)
C61 Ru4 C69 105.96(12)
C65 Ru4 C69 123.91(13)
C62 Ru4 C71 173.63(14)
C63 Ru4 C71 135.51(13)
C64 Ru4 C71 110.63(13)
C61 Ru4 C71 143.47(12)
C65 Ru4 C71 113.92(12)
C69 Ru4 C71 67.54(12)
C62 Ru4 C70 148.17(13)
C63 Ru4 C70 168.00(14)
C64 Ru4 C70 130.30(13)
C61 Ru4 C70 116.12(12)
C65 Ru4 C70 108.22(12)
C69 Ru4 C70 37.43(11)
C71 Ru4 C70 37.61(12)
C62 Ru4 C67 113.42(12)
C63 Ru4 C67 107.08(13)
C64 Ru4 C67 130.70(13)
C61 Ru4 C67 145.65(13)
C65 Ru4 C67 168.60(13)
C69 Ru4 C67 67.42(11)
C71 Ru4 C67 67.53(11)
C70 Ru4 C67 79.97(11)
C62 Ru4 C66 140.35(13)
C63 Ru4 C66 112.16(13)
C64 Ru4 C66 111.12(12)
C61 Ru4 C66 174.48(13)
C65 Ru4 C66 137.76(13)
C69 Ru4 C66 79.43(11)
C71 Ru4 C66 37.20(11)
C70 Ru4 C66 67.37(11)
C67 Ru4 C66 37.37(11)
C62 Ru4 C68 105.40(12)
C63 Ru4 C68 124.36(13)
C64 Ru4 C68 161.45(13)
C61 Ru4 C68 118.30(12)
C65 Ru4 C68 153.20(13)
C69 Ru4 C68 37.15(11)
C71 Ru4 C68 79.21(11)
C70 Ru4 C68 67.09(11)
C67 Ru4 C68 37.09(12)
C66 Ru4 C68 66.72(11)
C7 S1 C12 102.91(15)
C11 S2 C15 104.36(15)
C9 S3 C18 103.37(15)
C27 S4 C32 104.02(15)
C29 S5 C35 104.20(16)
C31 S6 C38 103.34(15)
C47 S7 C52 103.62(15)
C49 S8 C55 105.01(16)
C51 S9 C58 103.61(15)
C68 S10 C72 103.46(15)
C70 S11 C75 101.54(16)
C66 S12 C78 104.41(15)

loop_
_geom_bond_atom_site_label_1
_geom_bond_atom_site_label_2
_geom_bond_distance
C1 C5 1.416(6)
C1 C2 1.419(5)
C1 Ru1 2.166(3)
C1 H1 0.95
C2 C3 1.423(5)
C2 Ru1 2.183(3)
C2 H2 0.95
C3 C4 1.431(5)
C3 Ru1 2.194(3)
C3 H3 0.95
C4 C5 1.421(5)
C4 Ru1 2.193(3)
C4 H4 0.95
C5 Ru1 2.175(3)
C5 H5 0.95
C6 C11 1.417(4)
C6 C7 1.428(4)
C6 Ru1 2.212(3)
C6 H6 0.95
C7 C8 1.416(4)
C7 S1 1.758(3)
C7 Ru1 2.211(3)
C8 C9 1.428(4)
C8 Ru1 2.208(3)
C8 H8 0.95
C9 C10 1.414(5)
C9 S3 1.757(3)
C9 Ru1 2.254(3)
C10 C11 1.425(4)
C10 Ru1 2.210(3)
C10 H10 0.95
C11 S2 1.753(3)
C11 Ru1 2.238(3)
C12 C13 1.525(4)
C12 S1 1.813(3)
C12 H12A 0.99
C12 H12B 0.99
C13 C14 1.516(5)
C13 H13A 0.99
C13 H13B 0.99
C14 H14A 0.98
C14 H14B 0.98
C14 H14C 0.98
C15 C16 1.524(5)
C15 S2 1.813(3)
C15 H15A 0.99
C15 H15B 0.99
C16 C17 1.526(4)
C16 H16A 0.99
C16 H16B 0.99
C17 H17A 0.98
C17 H17B 0.98
C17 H17C 0.98
C18 C19 1.524(4)
C18 S3 1.817(3)
C18 H18A 0.99
C18 H18B 0.99
C19 C20 1.521(4)
C19 H19A 0.99
C19 H19B 0.99
C20 H20A 0.98
C20 H20B 0.98
C20 H20C 0.98
C21 C22 1.403(6)
C21 C25 1.417(6)
C21 Ru2 2.180(4)
C21 H21 0.95
C22 C23 1.391(6)
C22 Ru2 2.181(3)
C22 H22 0.95
C23 C24 1.412(6)
C23 Ru2 2.182(4)
C23 H23 0.95
C24 C25 1.428(6)
C24 Ru2 2.173(4)
C24 H24 0.95
C25 Ru2 2.177(3)
C25 H25 0.95
C26 C31 1.414(4)
C26 C27 1.431(4)
C26 Ru2 2.217(3)
C26 H26 0.95
C27 C28 1.421(5)
C27 S4 1.754(3)
C27 Ru2 2.250(3)
C28 C29 1.423(4)
C28 Ru2 2.211(3)
C28 H28 0.95
C29 C30 1.430(4)
C29 S5 1.749(3)
C29 Ru2 2.247(3)
C30 C31 1.423(4)
C30 Ru2 2.203(3)
C30 H30 0.95
C31 S6 1.761(3)
C31 Ru2 2.232(3)
C32 C33 1.531(4)
C32 S4 1.818(3)
C32 H32A 0.99
C32 H32B 0.99
C33 C34 1.522(5)
C33 H33A 0.99
C33 H33B 0.99
C34 H34A 0.98
C34 H34B 0.98
C34 H34C 0.98
C35 C36 1.532(5)
C35 S5 1.811(3)
C35 H35A 0.99
C35 H35B 0.99
C36 C37 1.523(5)
C36 H36A 0.99
C36 H36B 0.99
C37 H37A 0.98
C37 H37B 0.98
C37 H37C 0.98
C38 C39 1.535(4)
C38 S6 1.807(3)
C38 H38A 0.99
C38 H38B 0.99
C39 C40 1.523(5)
C39 H39A 0.99
C39 H39B 0.99
C40 H40A 0.98
C40 H40B 0.98
C40 H40C 0.98
C41 C45 1.407(6)
C41 C42 1.415(6)
C41 Ru3 2.176(4)
C41 H41 0.95
C42 C43 1.407(7)
C42 Ru3 2.169(3)
C42 H42 0.95
C43 C44 1.400(7)
C43 Ru3 2.170(4)
C43 H43 0.95
C44 C45 1.384(7)
C44 Ru3 2.178(4)
C44 H44 0.95
C45 Ru3 2.179(4)
C45 H45 0.95
C46 C51 1.426(4)
C46 C47 1.426(4)
C46 Ru3 2.213(3)
C46 H46 0.95
C47 C48 1.421(5)
C47 S7 1.757(3)
C47 Ru3 2.235(3)
C48 C49 1.416(4)
C48 Ru3 2.206(3)
C48 H48 0.95
C49 C50 1.421(4)
C49 S8 1.752(3)
C49 Ru3 2.240(3)
C50 C51 1.417(5)
C50 Ru3 2.210(3)
C50 H50 0.95
C51 S9 1.761(3)
C51 Ru3 2.240(3)
C52 C53 1.528(4)
C52 S7 1.814(3)
C52 H52A 0.99
C52 H52B 0.99
C53 C54 1.527(5)
C53 H53A 0.99
C53 H53B 0.99
C54 H54A 0.98
C54 H54B 0.98
C54 H54C 0.98
C55 C56 1.531(5)
C55 S8 1.808(3)
C55 H55A 0.99
C55 H55B 0.99
C56 C57 1.530(5)
C56 H56A 0.99
C56 H56B 0.99
C57 H57A 0.98
C57 H57B 0.98
C57 H57C 0.98
C58 C59 1.526(5)
C58 S9 1.809(3)
C58 H58A 0.99
C58 H58B 0.99
C59 C60 1.527(5)
C59 H59A 0.99
C59 H59B 0.99
C60 H60A 0.98
C60 H60B 0.98
C60 H60C 0.98
C61 C62 1.417(5)
C61 C65 1.422(5)
C61 Ru4 2.182(3)
C61 H61 0.95
C62 C63 1.419(6)
C62 Ru4 2.164(3)
C62 H62 0.95
C63 C64 1.414(5)
C63 Ru4 2.175(3)
C63 H63 0.95
C64 C65 1.418(5)
C64 Ru4 2.180(3)
C64 H64 0.95
C65 Ru4 2.188(3)
C65 H65 0.95
C66 C71 1.420(4)
C66 C67 1.427(4)
C66 S12 1.749(3)
C66 Ru4 2.241(3)
C67 C68 1.421(4)
C67 Ru4 2.212(3)
C67 H67 0.95
C68 C69 1.423(4)
C68 S10 1.753(3)
C68 Ru4 2.255(3)
C69 C70 1.419(4)
C69 Ru4 2.210(3)
C69 H69 0.95
C70 C71 1.426(4)
C70 S11 1.762(3)
C70 Ru4 2.212(3)
C71 Ru4 2.211(3)
C71 H71 0.95
C72 C73 1.524(4)
C72 S10 1.817(3)
C72 H72A 0.99
C72 H72B 0.99
C73 C74 1.517(4)
C73 H73A 0.99
C73 H73B 0.99
C74 H74A 0.98
C74 H74B 0.98
C74 H74C 0.98
C75 C76 1.524(5)
C75 S11 1.816(3)
C75 H75A 0.99
C75 H75B 0.99
C76 C77 1.496(6)
C76 H76A 0.99
C76 H76B 0.99
C77 H77A 0.98
C77 H77B 0.98
C77 H77C 0.98
C78 C79 1.532(5)
C78 S12 1.812(3)
C78 H78A 0.99
C78 H78B 0.99
C79 C80 1.526(5)
C79 H79A 0.99
C79 H79B 0.99
C80 H80A 0.98
C80 H80B 0.98
C80 H80C 0.98
F1 P1 1.599(2)
F2 P1 1.592(2)
F3 P1 1.597(2)
F4 P1 1.605(2)
F5 P1 1.601(2)
F6 P1 1.609(2)
F7 P2 1.592(2)
F8 P2 1.589(2)
F9 P2 1.599(2)
F10 P2 1.598(2)
F11 P2 1.601(2)
F12 P2 1.600(2)
F13 P3 1.594(2)
F14 P3 1.587(2)
F15 P3 1.600(2)
F16 P3 1.600(2)
F17 P3 1.602(2)
F18 P3 1.603(2)
F19 P4 1.593(2)
F20 P4 1.599(2)
F21 P4 1.605(2)
F22 P4 1.598(2)
F23 P4 1.584(2)
F24 P4 1.603(2)
